data_7009885
loop_
_publ_author_name
'Caneschi, Andrea'
'Gatteschi, Dante'
'Lalioti, Nikolia'
'Sangregorio, Claudio'
'Sessoli, Roberta'

_publ_section_title
;
 Supramolecular interactions and magnetism of metal--radical
 chains&#x200A;&#x2020;
;
_journal_issue 21
_journal_name_full 'Journal of the Chemical Society, Dalton Transactions'
_journal_page_first 3907
_journal_paper_doi 10.1039/b004244g
_journal_year 2000
_chemical_formula_sum 'C24 H21 Co F12 N2 O7'
_chemical_formula_weight 736.36
_chemical_name_systematic
;
 ?
;
_space_group_IT_number 144
_symmetry_cell_setting trigonal
_symmetry_space_group_name_Hall 'P 31'
_symmetry_space_group_name_H-M 'P 31'
_atom_sites_solution_hydrogens geom
_atom_sites_solution_primary direct
_atom_sites_solution_secondary difmap
_audit_creation_method SHELXL93
_cell_angle_alpha 90.08(2)
_cell_angle_beta 89.93(2)
_cell_angle_gamma 120.030(10)
_cell_formula_units_Z 3
_cell_length_a 11.295(3)
_cell_length_b 11.294(2)
_cell_length_c 20.570(6)
_cell_measurement_reflns_used 25
_cell_measurement_temperature 293(2)
_cell_measurement_theta_max 12.33
_cell_measurement_theta_min 9.35
_cell_volume 2271.8(10)
_computing_structure_refinement 'SHELXL-93 (Sheldrick, 1993)'
_computing_structure_solution 'SIR92 (Giacovazzo, 1992)'
_diffrn_ambient_temperature 293(2)
_diffrn_measurement_device 'enraf nonius cad4 diffractometer'
_diffrn_measurement_method omega-2theta
_diffrn_radiation_monochromator graphite
_diffrn_radiation_source 'fine-focus sealed tube'
_diffrn_radiation_type MoKa
_diffrn_radiation_wavelength 0.71069
_diffrn_reflns_av_R_equivalents 0.0000
_diffrn_reflns_av_sigmaI/netI 0.0354
_diffrn_reflns_limit_h_max 12
_diffrn_reflns_limit_h_min 0
_diffrn_reflns_limit_k_max 12
_diffrn_reflns_limit_k_min 0
_diffrn_reflns_limit_l_max 25
_diffrn_reflns_limit_l_min -25
_diffrn_reflns_number 3413
_diffrn_reflns_theta_max 25.98
_diffrn_reflns_theta_min 2.87
_diffrn_standards_decay_% 0
_diffrn_standards_interval_time 3600
_diffrn_standards_number 38
_exptl_absorpt_coefficient_mu 0.685
_exptl_absorpt_correction_T_max none
_exptl_absorpt_correction_T_min none
_exptl_absorpt_correction_type psi-scan
_exptl_crystal_colour blue-green
_exptl_crystal_density_diffrn 1.615
_exptl_crystal_description 'needle with an hexagonal base'
_exptl_crystal_F_000 1110
_exptl_crystal_size_max 0.8
_exptl_crystal_size_min 0.2
_refine_diff_density_max .264
_refine_diff_density_min -.297
_refine_diff_density_rms .057
_refine_ls_abs_structure_details 'Flack H D (1983), Acta Cryst. A39, 876-881'
_refine_ls_abs_structure_Flack 0.01(2)
_refine_ls_extinction_method none
_refine_ls_goodness_of_fit_all 1.043
_refine_ls_goodness_of_fit_obs 1.066
_refine_ls_matrix_type full
_refine_ls_number_parameters 420
_refine_ls_number_reflns 3412
_refine_ls_number_restraints 1
_refine_ls_restrained_S_all 1.045
_refine_ls_restrained_S_obs 1.066
_refine_ls_R_factor_all 0.0682
_refine_ls_R_factor_obs 0.0433
_refine_ls_shift/esd_max 0.019
_refine_ls_shift/esd_mean 0.002
_refine_ls_structure_factor_coef Fsqd
_refine_ls_weighting_details 'w=1/[s^2^(Fo^2^)+( 0.0825P)^2^+0.4777P] where P=(Fo^2^+2Fc^2^)/3'
_refine_ls_weighting_scheme calc
_refine_ls_wR_factor_all 0.1345
_refine_ls_wR_factor_obs 0.1179
_reflns_number_observed 2616
_reflns_number_total 3413
_reflns_observed_criterion >2sigma(I)
_cod_data_source_file b004244g.txt
_cod_data_source_block 1
_cod_depositor_comments
;
The following automatic conversions were performed:

'_refine_ls_weighting_scheme' value 'calc w=1/[s^2^(Fo^2^)+(
0.0825P)^2^+0.4777P] where P=(Fo^2^+2Fc^2^)/3' was changed to 'calc'.
New tag '_refine_ls_weighting_details' was created. The value of the
new tag was set to 'w=1/[s^2^(Fo^2^)+( 0.0825P)^2^+0.4777P] where
P=(Fo^2^+2Fc^2^)/3'.

Automatic conversion script
Id: cif_fix_values 3143 2015-03-26 13:38:13Z robertas 
;
_cod_original_sg_symbol_H-M P32
_cod_database_code 7009885

loop_
_symmetry_equiv_pos_as_xyz
'x, y, z'
'-y, x-y, z+1/3'
'-x+y, -x, z+2/3'

loop_
_atom_site_aniso_label
_atom_site_aniso_U_11
_atom_site_aniso_U_22
_atom_site_aniso_U_33
_atom_site_aniso_U_23
_atom_site_aniso_U_13
_atom_site_aniso_U_12
Co1 0.0601(5) 0.0453(4) 0.0341(3) -0.0024(3) -0.0015(3) 0.0273(4)
O2 0.061(3) 0.069(3) 0.032(2) -0.009(2) 0.004(2) 0.034(2)
O3 0.063(2) 0.053(2) 0.031(2) -0.005(2) 0.005(2) 0.029(2)
O4 0.059(3) 0.066(3) 0.052(2) -0.006(2) 0.001(2) 0.032(2)
O5 0.071(3) 0.054(3) 0.053(2) -0.011(2) -0.007(2) 0.029(2)
O6 0.085(3) 0.048(2) 0.053(2) -0.003(2) -0.011(2) 0.036(2)
O7 0.069(3) 0.072(3) 0.049(2) 0.003(2) -0.007(2) 0.035(3)
N8 0.070(3) 0.048(2) 0.029(2) 0.003(2) 0.007(2) 0.035(2)
N9 0.063(3) 0.046(3) 0.034(2) -0.001(2) 0.006(2) 0.030(2)
C10 0.194(14) 0.149(11) 0.141(11) 0.042(9) -0.029(10) 0.124(11)
C11 0.100(6) 0.079(5) 0.068(4) 0.003(4) -0.001(4) 0.064(5)
C12 0.097(6) 0.102(6) 0.058(4) 0.003(4) -0.014(4) 0.069(5)
C13 0.077(4) 0.072(4) 0.047(3) -0.011(3) -0.011(3) 0.047(4)
C14 0.061(3) 0.052(3) 0.036(2) 0.006(2) 0.005(2) 0.033(3)
C15 0.072(4) 0.053(3) 0.050(3) 0.006(3) -0.004(3) 0.034(3)
C16 0.107(6) 0.051(4) 0.077(5) -0.004(3) -0.013(4) 0.038(4)
C17 0.058(3) 0.049(3) 0.030(2) 0.000(2) 0.005(2) 0.028(2)
C18 0.112(6) 0.062(4) 0.047(3) 0.014(3) 0.025(4) 0.056(4)
C19 0.194(11) 0.107(7) 0.060(4) 0.019(4) 0.036(6) 0.123(8)
C20 0.186(12) 0.046(4) 0.092(7) 0.002(4) 0.050(7) 0.022(6)
C21 0.134(7) 0.088(5) 0.040(3) 0.016(3) 0.017(4) 0.083(6)
C22 0.123(8) 0.158(10) 0.080(5) -0.016(6) -0.019(6) 0.112(8)
C23 0.245(14) 0.126(8) 0.051(4) 0.034(5) 0.048(6) 0.145(10)
C24 0.073(5) 0.068(4) 0.055(3) -0.002(3) 0.002(3) 0.040(4)
C25 0.072(6) 0.100(7) 0.106(7) -0.007(6) 0.010(5) 0.047(5)
C26 0.058(4) 0.075(5) 0.076(4) -0.011(4) -0.009(3) 0.029(3)
C27 0.078(5) 0.064(4) 0.056(4) -0.012(3) -0.012(3) 0.033(4)
C28 0.088(7) 0.093(7) 0.094(7) -0.046(6) -0.029(5) 0.025(6)
C29 0.065(4) 0.094(6) 0.060(4) 0.019(4) 0.002(3) 0.049(4)
C30 0.108(8) 0.117(8) 0.097(7) 0.010(6) -0.017(6) 0.077(7)
C31 0.116(7) 0.064(5) 0.122(7) -0.005(5) -0.032(6) 0.056(5)
C32 0.100(6) 0.052(4) 0.085(5) -0.006(3) -0.022(4) 0.045(4)
C33 0.200(15) 0.043(5) 0.246(18) 0.005(8) -0.085(14) 0.062(8)
O8 0.175(8) 0.099(5) 0.124(5) 0.024(4) -0.022(5) 0.097(5)
F251 0.131(5) 0.188(7) 0.081(4) -0.017(4) 0.022(3) 0.095(5)
F252 0.073(4) 0.192(8) 0.207(8) -0.079(7) 0.039(4) 0.023(5)
F253 0.225(10) 0.229(10) 0.170(8) 0.039(7) 0.065(7) 0.191(9)
F281 0.165(7) 0.082(4) 0.117(5) -0.049(4) -0.022(4) 0.031(4)
F282 0.251(10) 0.157(7) 0.071(4) -0.042(4) -0.065(5) 0.097(7)
F283 0.102(6) 0.253(12) 0.243(11) -0.179(10) -0.061(6) 0.048(6)
F301 0.162(7) 0.184(9) 0.229(10) 0.074(8) -0.077(7) 0.077(6)
F302 0.181(8) 0.214(10) 0.171(8) -0.043(7) -0.107(7) 0.129(8)
F303 0.163(8) 0.570(28) 0.153(8) 0.033(11) 0.002(6) 0.266(15)
F331 0.177(8) 0.086(5) 0.242(12) -0.015(6) -0.018(8) 0.026(5)
F332 0.280(13) 0.111(6) 0.167(8) -0.041(5) -0.009(8) 0.100(7)
F333 0.383(18) 0.081(5) 0.396(17) -0.085(8) -0.309(16) 0.106(8)

loop_
_atom_site_label
_atom_site_type_symbol
_atom_site_fract_x
_atom_site_fract_y
_atom_site_fract_z
_atom_site_U_iso_or_equiv
_atom_site_thermal_displace_type
_atom_site_occupancy
_atom_site_calc_flag
_atom_site_refinement_flags
_atom_site_disorder_group
Co1 Co 0.59545(8) 0.47955(7) -0.20932(3) 0.0461(2) Uani 1 d . .
O2 O 0.7407(4) 0.3286(5) -0.4661(2) 0.0532(10) Uani 1 d . .
O3 O 0.7672(4) 0.5063(4) -0.2611(2) 0.0490(9) Uani 1 d . .
O4 O 0.4386(5) 0.4501(5) -0.1482(2) 0.0587(11) Uani 1 d . .
O5 O 0.4725(5) 0.2926(5) -0.2504(2) 0.0604(11) Uani 1 d . .
O6 O 0.7137(5) 0.6817(4) -0.1891(2) 0.0604(11) Uani 1 d . .
O7 O 0.5065(5) 0.5406(5) -0.2808(2) 0.0635(12) Uani 1 d . .
N8 N 0.7700(5) 0.4303(5) -0.3079(2) 0.0469(11) Uani 1 d . .
N9 N 0.7594(5) 0.3489(5) -0.4044(2) 0.0467(10) Uani 1 d . .
C10 C 0.6245(16) 0.8761(15) -0.5211(7) 0.145(5) Uani 1 d . .
H10A H 0.6237(96) 0.9602(43) -0.5262(39) 0.217 Uiso 1 calc R .
H10B H 0.5337(28) 0.8035(82) -0.5115(27) 0.217 Uiso 1 calc R .
H10C H 0.6559(70) 0.8555(120) -0.5606(13) 0.217 Uiso 1 calc R .
C11 C 0.7161(9) 0.7761(9) -0.4477(4) 0.074(2) Uani 1 d . .
C12 C 0.6356(9) 0.6480(10) -0.4717(4) 0.077(2) Uani 1 d . .
H12 H 0.5726(9) 0.6331(10) -0.5042(4) 0.092 Uiso 1 calc R .
C13 C 0.6474(8) 0.5373(8) -0.4473(3) 0.061(2) Uani 1 d . .
H13 H 0.5945(8) 0.4502(8) -0.4647(3) 0.073 Uiso 1 calc R .
C14 C 0.7384(6) 0.5597(6) -0.3975(3) 0.0477(12) Uani 1 d . .
C15 C 0.8160(7) 0.6905(7) -0.3728(3) 0.0572(15) Uani 1 d . .
H15 H 0.8747(7) 0.7057(7) -0.3381(3) 0.069 Uiso 1 calc R .
C16 C 0.8080(10) 0.7993(8) -0.3987(4) 0.079(2) Uani 1 d . .
H16 H 0.8643(10) 0.8874(8) -0.3830(4) 0.094 Uiso 1 calc R .
C17 C 0.7524(7) 0.4480(7) -0.3721(3) 0.0454(11) Uani 1 d . .
C18 C 0.7607(9) 0.2431(7) -0.3601(3) 0.068(2) Uani 1 d . .
C19 C 0.8523(13) 0.1934(10) -0.3876(4) 0.099(4) Uani 1 d . .
H19A H 0.8678(74) 0.1417(76) -0.3551(14) 0.149 Uiso 1 calc R .
H19B H 0.9382(33) 0.2705(10) -0.4003(38) 0.149 Uiso 1 calc R .
H19C H 0.8092(39) 0.1365(70) -0.4248(25) 0.149 Uiso 1 calc R .
C20 C 0.6095(14) 0.1290(8) -0.3566(5) 0.124(5) Uani 1 d . .
H20A H 0.5583(27) 0.1610(39) -0.3324(46) 0.186 Uiso 1 calc R .
H20B H 0.6030(18) 0.0502(40) -0.3355(48) 0.186 Uiso 1 calc R .
H20C H 0.5730(34) 0.1048(80) -0.3998(5) 0.186 Uiso 1 calc R .
C21 C 0.8122(11) 0.3258(9) -0.2975(3) 0.075(2) Uani 1 d . .
C22 C 0.9711(12) 0.4109(13) -0.2948(5) 0.102(3) Uani 1 d . .
H22A H 1.0067(12) 0.3515(19) -0.2853(41) 0.153 Uiso 1 calc R .
H22B H 0.9988(12) 0.4791(58) -0.2614(29) 0.153 Uiso 1 calc R .
H22C H 1.0058(13) 0.4546(71) -0.3360(14) 0.153 Uiso 1 calc R .
C23 C 0.7518(15) 0.2475(11) -0.2355(4) 0.117(5) Uani 1 d . .
H23A H 0.8011(65) 0.3033(39) -0.1990(4) 0.176 Uiso 1 calc R .
H23B H 0.7583(94) 0.1659(53) -0.2357(22) 0.176 Uiso 1 calc R .
H23C H 0.6575(31) 0.2232(88) -0.2325(23) 0.176 Uiso 1 calc R .
C24 C 0.3150(8) 0.3636(8) -0.1599(3) 0.064(2) Uani 1 d . .
C25 C 0.2112(10) 0.3758(11) -0.1163(5) 0.091(3) Uani 1 d . .
C26 C 0.2633(8) 0.2619(9) -0.2074(4) 0.072(2) Uani 1 d . .
H26 H 0.1689(8) 0.2078(9) -0.2113(4) 0.086 Uiso 1 calc R .
C27 C 0.3432(8) 0.2378(7) -0.2482(3) 0.067(2) Uani 1 d . .
C28 C 0.2725(11) 0.1276(12) -0.3014(5) 0.101(3) Uani 1 d . .
C29 C 0.5074(8) 0.6520(9) -0.2819(3) 0.069(2) Uani 1 d . .
C30 C 0.3992(12) 0.6554(13) -0.3241(6) 0.098(3) Uani 1 d . .
C31 C 0.5977(11) 0.7701(9) -0.2472(5) 0.095(3) Uani 1 d . .
H31 H 0.5904(11) 0.8481(9) -0.2523(5) 0.114 Uiso 1 calc R .
C32 C 0.6950(10) 0.7762(8) -0.2066(4) 0.076(2) Uani 1 d . .
C33 C 0.7998(19) 0.9187(10) -0.1753(10) 0.162(7) Uani 1 d . .
O8 O 0.7136(10) 0.8896(7) -0.4692(4) 0.120(3) Uani 1 d . .
F251 F 0.2517(7) 0.3995(9) -0.0554(3) 0.127(2) Uani 1 d . .
F252 F 0.0914(7) 0.2713(10) -0.1168(5) 0.176(4) Uani 1 d . .
F253 F 0.2022(11) 0.4826(12) -0.1346(4) 0.174(4) Uani 1 d . .
F281 F 0.3035(9) 0.0294(7) -0.2957(3) 0.135(3) Uani 1 d . .
F282 F 0.3157(11) 0.1756(9) -0.3588(3) 0.162(4) Uani 1 d . .
F283 F 0.1430(9) 0.0680(12) -0.3011(5) 0.218(6) Uani 1 d . .
F301 F 0.4526(10) 0.7679(11) -0.3607(5) 0.196(5) Uani 1 d . .
F302 F 0.3545(10) 0.5660(11) -0.3694(5) 0.175(4) Uani 1 d . .
F303 F 0.3049(11) 0.6471(19) -0.2947(5) 0.259(9) Uani 1 d . .
F331 F 0.8625(11) 1.0050(9) -0.2236(6) 0.186(4) Uani 1 d . .
F332 F 0.7269(13) 0.9813(9) -0.1554(5) 0.185(4) Uani 1 d . .
F333 F 0.8695(15) 0.9185(8) -0.1353(7) 0.291(10) Uani 1 d . .

loop_
_atom_type_symbol
_atom_type_description
_atom_type_scat_dispersion_real
_atom_type_scat_dispersion_imag
_atom_type_scat_source
C C .0033 .0016 'International Tables Vol C Tables 4.2.6.8 and 6.1.1.4'
H H .0000 .0000 'International Tables Vol C Tables 4.2.6.8 and 6.1.1.4'
N N .0061 .0033 'International Tables Vol C Tables 4.2.6.8 and 6.1.1.4'
O O .0106 .0060 'International Tables Vol C Tables 4.2.6.8 and 6.1.1.4'
F F .0171 .0103 'International Tables Vol C Tables 4.2.6.8 and 6.1.1.4'
Co Co .3494 .9721 'International Tables Vol C Tables 4.2.6.8 and 6.1.1.4'

loop_
_geom_angle_atom_site_label_1
_geom_angle_atom_site_label_2
_geom_angle_atom_site_label_3
_geom_angle
_geom_angle_site_symmetry_1
_geom_angle_site_symmetry_3
_geom_angle_publ_flag
O6 Co1 O5 166.6(2) . . ?
O6 Co1 O4 95.0(2) . . ?
O5 Co1 O4 90.0(2) . . ?
O6 Co1 O7 85.8(2) . . ?
O5 Co1 O7 81.9(2) . . ?
O4 Co1 O7 88.1(2) . . ?
O6 Co1 O3 84.3(2) . . ?
O5 Co1 O3 92.4(2) . . ?
O4 Co1 O3 172.7(2) . . ?
O7 Co1 O3 99.1(2) . . ?
O6 Co1 O2 95.5(2) . 2_655 ?
O5 Co1 O2 97.2(2) . 2_655 ?
O4 Co1 O2 87.6(2) . 2_655 ?
O7 Co1 O2 175.6(2) . 2_655 ?
O3 Co1 O2 85.2(2) . 2_655 ?
N9 O2 Co1 129.7(4) . 3_664 ?
N8 O3 Co1 127.3(4) . . ?
C24 O4 Co1 122.5(4) . . ?
C27 O5 Co1 120.8(4) . . ?
C32 O6 Co1 127.5(5) . . ?
C29 O7 Co1 125.6(5) . . ?
O3 N8 C17 124.5(5) . . ?
O3 N8 C21 122.5(5) . . ?
C17 N8 C21 112.6(5) . . ?
O2 N9 C17 124.4(5) . . ?
O2 N9 C18 121.4(5) . . ?
C17 N9 C18 113.0(4) . . ?
C12 C11 O8 124.2(8) . . ?
C12 C11 C16 120.5(7) . . ?
O8 C11 C16 115.2(8) . . ?
C11 C12 C13 120.2(7) . . ?
C14 C13 C12 119.5(7) . . ?
C15 C14 C13 118.9(6) . . ?
C15 C14 C17 120.8(5) . . ?
C13 C14 C17 120.3(6) . . ?
C14 C15 C16 121.3(6) . . ?
C11 C16 C15 119.5(7) . . ?
N9 C17 N8 106.5(5) . . ?
N9 C17 C14 129.0(5) . . ?
N8 C17 C14 124.4(5) . . ?
N9 C18 C19 110.4(5) . . ?
N9 C18 C21 100.2(5) . . ?
C19 C18 C21 114.9(8) . . ?
N9 C18 C20 104.1(7) . . ?
C19 C18 C20 112.6(8) . . ?
C21 C18 C20 113.3(7) . . ?
N8 C21 C23 111.0(6) . . ?
N8 C21 C18 100.8(5) . . ?
C23 C21 C18 115.7(8) . . ?
N8 C21 C22 104.0(7) . . ?
C23 C21 C22 112.0(9) . . ?
C18 C21 C22 112.1(7) . . ?
O4 C24 C26 128.0(7) . . ?
O4 C24 C25 114.7(7) . . ?
C26 C24 C25 117.3(8) . . ?
F252 C25 F251 107.2(10) . . ?
F252 C25 F253 108.3(11) . . ?
F251 C25 F253 105.4(9) . . ?
F252 C25 C24 114.7(9) . . ?
F251 C25 C24 111.8(8) . . ?
F253 C25 C24 109.1(9) . . ?
C27 C26 C24 123.5(7) . . ?
O5 C27 C26 129.9(7) . . ?
O5 C27 C28 111.9(7) . . ?
C26 C27 C28 118.1(8) . . ?
F283 C28 F282 108.7(11) . . ?
F283 C28 F281 105.8(11) . . ?
F282 C28 F281 103.4(10) . . ?
F283 C28 C27 114.8(9) . . ?
F282 C28 C27 112.0(9) . . ?
F281 C28 C27 111.3(9) . . ?
O7 C29 C31 125.6(7) . . ?
O7 C29 C30 115.8(8) . . ?
C31 C29 C30 118.6(8) . . ?
F303 C30 F302 108.9(13) . . ?
F303 C30 F301 108.8(11) . . ?
F302 C30 F301 98.8(10) . . ?
F303 C30 C29 114.2(10) . . ?
F302 C30 C29 113.8(9) . . ?
F301 C30 C29 111.3(9) . . ?
C32 C31 C29 123.1(7) . . ?
O6 C32 C31 128.2(8) . . ?
O6 C32 C33 113.3(8) . . ?
C31 C32 C33 118.5(8) . . ?
F333 C33 F331 115.4(18) . . ?
F333 C33 F332 112.0(19) . . ?
F331 C33 F332 94.7(8) . . ?
F333 C33 C32 117.2(9) . . ?
F331 C33 C32 107.3(14) . . ?
F332 C33 C32 107.7(13) . . ?
C11 O8 C10 119.2(9) . . ?

loop_
_geom_bond_atom_site_label_1
_geom_bond_atom_site_label_2
_geom_bond_distance
_geom_bond_site_symmetry_2
_geom_bond_publ_flag
Co1 O6 2.028(4) . ?
Co1 O5 2.040(4) . ?
Co1 O4 2.057(5) . ?
Co1 O7 2.085(5) . ?
Co1 O3 2.097(4) . ?
Co1 O2 2.111(4) 2_655 ?
O2 N9 1.287(6) . ?
O2 Co1 2.108(4) 3_664 ?
O3 N8 1.300(6) . ?
O4 C24 1.264(9) . ?
O5 C27 1.270(9) . ?
O6 C32 1.241(9) . ?
O7 C29 1.253(10) . ?
N8 C17 1.366(7) . ?
N8 C21 1.493(9) . ?
N9 C17 1.337(8) . ?
N9 C18 1.510(8) . ?
C10 O8 1.423(14) . ?
C11 C12 1.358(12) . ?
C11 O8 1.371(9) . ?
C11 C16 1.375(12) . ?
C12 C13 1.414(11) . ?
C13 C14 1.383(9) . ?
C14 C15 1.382(9) . ?
C14 C17 1.446(9) . ?
C15 C16 1.383(10) . ?
C18 C19 1.511(10) . ?
C18 C21 1.525(10) . ?
C18 C20 1.543(15) . ?
C21 C23 1.506(10) . ?
C21 C22 1.56(2) . ?
C24 C26 1.393(10) . ?
C24 C25 1.535(12) . ?
C25 F252 1.274(12) . ?
C25 F251 1.315(12) . ?
C25 F253 1.315(13) . ?
C26 C27 1.356(11) . ?
C27 C28 1.545(11) . ?
C28 F283 1.267(14) . ?
C28 F282 1.289(14) . ?
C28 F281 1.325(14) . ?
C29 C31 1.402(12) . ?
C29 C30 1.516(11) . ?
C30 F303 1.187(13) . ?
C30 F302 1.276(13) . ?
C30 F301 1.333(13) . ?
C31 C32 1.356(12) . ?
C32 C33 1.580(15) . ?
C33 F333 1.14(2) . ?
C33 F331 1.32(2) . ?
C33 F332 1.39(2) . ?
